data_4026652
loop_
_publ_author_name
'Bruce S. Ross'
'P. Ganapati Reddy'
'Hai-Ren Zhang'
'Suguna Rachakonda'
'Michael J. Sofia'

_publ_section_title
;
 Synthesis of Diastereomerically Pure Nucleotide Phosphoramidates
;
_journal_name_full 'Journal of Organic Chemistry'
_journal_page_first 8311
_journal_page_last 8319
_journal_paper_doi 10.1021/jo201492m
_journal_volume 76
_journal_year 2011
_chemical_formula_sum 'C18 H17 F5 N O5 P'
_chemical_formula_weight 453.30
_space_group_IT_number 1
_symmetry_cell_setting triclinic
_symmetry_Int_Tables_number 1
_symmetry_space_group_name_Hall 'P 1'
_symmetry_space_group_name_H-M 'P 1'
_atom_sites_solution_hydrogens geom
_atom_sites_solution_primary direct
_audit_creation_method SHELXL-97
_cell_angle_alpha 74.960(4)
_cell_angle_beta 83.959(4)
_cell_angle_gamma 80.275(4)
_cell_formula_units_Z 2
_cell_length_a 5.2641(6)
_cell_length_b 12.0548(13)
_cell_length_c 16.4307(15)
_cell_measurement_temperature 143(1)
_cell_volume 990.40(18)
_computing_data_collection 'Bruker APEX2'
_computing_data_reduction 'Bruker SAINT'
_computing_structure_refinement 'SHELXL-97 (Sheldrick, 2008)'
_computing_structure_solution 'SHELXS-97 (Sheldrick, 2008)'
_diffrn_ambient_temperature 143(1)
_diffrn_measured_fraction_theta_full 0.995
_diffrn_measured_fraction_theta_max 0.995
_diffrn_measurement_device 'CCD Area Detector'
_diffrn_measurement_device_type 'Bruker APEXII'
_diffrn_measurement_method 'phi and omega scans'
_diffrn_radiation_monochromator graphite
_diffrn_radiation_source 'sealed tube'
_diffrn_radiation_type MoK\a
_diffrn_radiation_wavelength 0.71073
_diffrn_reflns_av_R_equivalents 0.0212
_diffrn_reflns_av_sigmaI/netI 0.0262
_diffrn_reflns_limit_h_max 6
_diffrn_reflns_limit_h_min -6
_diffrn_reflns_limit_k_max 14
_diffrn_reflns_limit_k_min -14
_diffrn_reflns_limit_l_max 19
_diffrn_reflns_limit_l_min -19
_diffrn_reflns_number 17880
_diffrn_reflns_theta_full 25.12
_diffrn_reflns_theta_max 25.12
_diffrn_reflns_theta_min 1.77
_exptl_absorpt_coefficient_mu 0.216
_exptl_absorpt_correction_T_max 0.7452
_exptl_absorpt_correction_T_min 0.6887
_exptl_absorpt_correction_type multi-scan
_exptl_absorpt_process_details '(SADABS; Sheldrick, 2007)'
_exptl_crystal_density_diffrn 1.520
_exptl_crystal_F_000 464
_exptl_crystal_size_max 0.45
_exptl_crystal_size_mid 0.05
_exptl_crystal_size_min 0.04
_refine_diff_density_max 0.254
_refine_diff_density_min -0.236
_refine_diff_density_rms 0.033
_refine_ls_abs_structure_details 'Flack H D (1983), Acta Cryst. A39, 876-881'
_refine_ls_abs_structure_Flack -0.01(5)
_refine_ls_extinction_method none
_refine_ls_goodness_of_fit_ref 1.040
_refine_ls_hydrogen_treatment constr
_refine_ls_matrix_type full
_refine_ls_number_parameters 548
_refine_ls_number_reflns 6897
_refine_ls_number_restraints 3
_refine_ls_restrained_S_all 1.040
_refine_ls_R_factor_all 0.0284
_refine_ls_R_factor_gt 0.0259
_refine_ls_shift/su_max 0.001
_refine_ls_shift/su_mean 0.000
_refine_ls_structure_factor_coef Fsqd
_refine_ls_weighting_details 'calc w=1/[\s^2^(Fo^2^)+(0.0344P)^2^+0.1102P] where P=(Fo^2^+2Fc^2^)/3'
_refine_ls_weighting_scheme calc
_refine_ls_wR_factor_gt 0.0609
_refine_ls_wR_factor_ref 0.0621
_reflns_number_gt 6527
_reflns_number_total 6897
_reflns_threshold_expression >2sigma(I)
_cod_data_source_file jo201492m_si_003.cif
_cod_data_source_block shelxl
_cod_original_sg_symbol_H-M 'P 1 '
_cod_database_code 4026652

loop_
_symmetry_equiv_pos_as_xyz
'x, y, z'

loop_
_atom_site_label
_atom_site_type_symbol
_atom_site_fract_x
_atom_site_fract_y
_atom_site_fract_z
_atom_site_U_iso_or_equiv
_atom_site_adp_type
_atom_site_occupancy
_atom_site_symmetry_multiplicity
_atom_site_calc_flag
_atom_site_refinement_flags
C1 C 0.4062(4) 0.51842(17) 0.30039(12) 0.0282(4) Uani 1 1 d .
H1 H 0.5909 0.5003 0.3098 0.037 Uiso 1 1 calc R
C2 C 0.2701(4) 0.42253(19) 0.35816(14) 0.0418(5) Uani 1 1 d .
H2A H 0.0881 0.4400 0.3504 0.063 Uiso 1 1 calc R
H2B H 0.2989 0.4172 0.4159 0.063 Uiso 1 1 calc R
H2C H 0.3374 0.3499 0.3446 0.063 Uiso 1 1 calc R
C3 C 0.3720(4) 0.52242(17) 0.20905(12) 0.0301(4) Uani 1 1 d .
C4 C 0.5119(4) 0.4181(2) 0.10212(13) 0.0407(5) Uani 1 1 d .
H4 H 0.3595 0.4676 0.0762 0.054 Uiso 1 1 calc R
C5 C 0.7493(6) 0.4559(4) 0.05220(19) 0.0920(13) Uani 1 1 d .
H5A H 0.8991 0.4074 0.0774 0.138 Uiso 1 1 calc R
H5B H 0.7554 0.5352 0.0518 0.138 Uiso 1 1 calc R
H5C H 0.7462 0.4494 -0.0047 0.138 Uiso 1 1 calc R
C6 C 0.4853(9) 0.2946(3) 0.1122(3) 0.0999(13) Uani 1 1 d .
H6A H 0.3392 0.2757 0.1504 0.150 Uiso 1 1 calc R
H6B H 0.6389 0.2459 0.1344 0.150 Uiso 1 1 calc R
H6C H 0.4608 0.2823 0.0583 0.150 Uiso 1 1 calc R
C7 C 0.2915(3) 0.78140(16) 0.45619(11) 0.0248(4) Uani 1 1 d .
C8 C 0.1082(4) 0.71497(17) 0.49762(12) 0.0286(4) Uani 1 1 d .
H8 H -0.0011 0.6895 0.4677 0.038 Uiso 1 1 calc R
C9 C 0.0895(4) 0.68672(18) 0.58482(12) 0.0330(5) Uani 1 1 d .
H9 H -0.0319 0.6406 0.6141 0.044 Uiso 1 1 calc R
C10 C 0.2501(4) 0.72655(19) 0.62917(12) 0.0356(5) Uani 1 1 d .
H10 H 0.2360 0.7074 0.6879 0.047 Uiso 1 1 calc R
C11 C 0.4304(4) 0.7945(2) 0.58591(13) 0.0393(5) Uani 1 1 d .
H11 H 0.5376 0.8216 0.6155 0.052 Uiso 1 1 calc R
C12 C 0.4526(4) 0.82270(19) 0.49864(13) 0.0348(5) Uani 1 1 d .
H12 H 0.5740 0.8686 0.4691 0.046 Uiso 1 1 calc R
C13 C 0.6964(4) 0.85933(17) 0.18500(11) 0.0287(4) Uani 1 1 d .
C14 C 0.8214(4) 0.82210(17) 0.11615(12) 0.0321(5) Uani 1 1 d .
C15 C 1.0245(4) 0.87236(19) 0.07259(12) 0.0368(5) Uani 1 1 d .
C16 C 1.1090(4) 0.9602(2) 0.09652(13) 0.0376(5) Uani 1 1 d .
C17 C 0.9898(5) 0.9972(2) 0.16546(14) 0.0403(5) Uani 1 1 d .
C18 C 0.7843(4) 0.94616(19) 0.20924(12) 0.0349(5) Uani 1 1 d .
N1 N 0.3057(3) 0.62963(14) 0.32045(10) 0.0272(3) Uani 1 1 d .
H1A H 0.1437 0.6436 0.3345 0.036 Uiso 1 1 calc R
O1 O 0.5232(3) 0.43435(13) 0.18665(9) 0.0387(3) Uani 1 1 d .
O2 O 0.2287(4) 0.59421(16) 0.16391(11) 0.0634(5) Uani 1 1 d .
O3 O 0.3124(2) 0.81282(11) 0.36666(8) 0.0269(3) Uani 1 1 d .
O4 O 0.4809(2) 0.81213(12) 0.22431(8) 0.0327(3) Uani 1 1 d .
O5 O 0.7466(2) 0.68265(11) 0.34239(8) 0.0254(3) Uani 1 1 d .
F1 F 0.7360(3) 0.73935(11) 0.09093(8) 0.0480(3) Uani 1 1 d .
F2 F 1.1451(3) 0.83622(13) 0.00576(8) 0.0560(4) Uani 1 1 d .
F3 F 1.3083(3) 1.00948(13) 0.05400(8) 0.0575(4) Uani 1 1 d .
F4 F 1.0735(3) 1.08049(14) 0.19062(10) 0.0643(4) Uani 1 1 d .
F5 F 0.6680(3) 0.98247(13) 0.27634(8) 0.0539(4) Uani 1 1 d .
P1 P 0.48336(8) 0.72702(4) 0.31748(3) 0.02316(11) Uani 1 1 d .
C1' C 0.6519(3) 0.37210(16) 0.58610(11) 0.0228(4) Uani 1 1 d .
H1' H 0.4756 0.3617 0.5789 0.030 Uiso 1 1 calc R
C2' C 0.7150(5) 0.48335(18) 0.52450(13) 0.0381(5) Uani 1 1 d .
H2A' H 0.8873 0.4941 0.5314 0.057 Uiso 1 1 calc R
H2B' H 0.5950 0.5480 0.5354 0.057 Uiso 1 1 calc R
H2C' H 0.7024 0.4782 0.4678 0.057 Uiso 1 1 calc R
C3' C 0.8386(4) 0.27017(17) 0.56757(12) 0.0283(4) Uani 1 1 d .
C4' C 0.9316(5) 0.1400(2) 0.47690(15) 0.0457(6) Uani 1 1 d .
H4' H 1.1144 0.1420 0.4822 0.061 Uiso 1 1 calc R
C5' C 0.8512(6) 0.0317(2) 0.5357(2) 0.0622(7) Uani 1 1 d .
H5A' H 0.6684 0.0340 0.5348 0.093 Uiso 1 1 calc R
H5B' H 0.8936 0.0270 0.5920 0.093 Uiso 1 1 calc R
H5C' H 0.9405 -0.0351 0.5178 0.093 Uiso 1 1 calc R
C6' C 0.8852(7) 0.1523(3) 0.38606(18) 0.0751(9) Uani 1 1 d .
H6A' H 0.9349 0.2240 0.3522 0.113 Uiso 1 1 calc R
H6B' H 0.7053 0.1521 0.3810 0.113 Uiso 1 1 calc R
H6C' H 0.9858 0.0886 0.3670 0.113 Uiso 1 1 calc R
C7' C 0.5034(3) 0.49345(16) 0.83466(11) 0.0227(4) Uani 1 1 d .
C8' C 0.6871(4) 0.56359(17) 0.80067(12) 0.0279(4) Uani 1 1 d .
H8' H 0.8293 0.5385 0.7679 0.037 Uiso 1 1 calc R
C9' C 0.6558(4) 0.67279(18) 0.81630(13) 0.0327(4) Uani 1 1 d .
H9' H 0.7769 0.7221 0.7931 0.044 Uiso 1 1 calc R
C10' C 0.4461(4) 0.70916(19) 0.86610(13) 0.0361(5) Uani 1 1 d .
H10' H 0.4275 0.7821 0.8770 0.048 Uiso 1 1 calc R
C11' C 0.2646(4) 0.63656(19) 0.89950(14) 0.0392(5) Uani 1 1 d .
H11' H 0.1233 0.6608 0.9330 0.052 Uiso 1 1 calc R
C12' C 0.2914(4) 0.52810(18) 0.88357(12) 0.0328(4) Uani 1 1 d .
H12' H 0.1684 0.4793 0.9055 0.044 Uiso 1 1 calc R
C13' C 0.2589(3) 0.15388(16) 0.80333(12) 0.0253(4) Uani 1 1 d .
C14' C 0.2358(4) 0.06464(16) 0.76669(13) 0.0312(4) Uani 1 1 d .
C15' C 0.0434(4) -0.00295(16) 0.79501(15) 0.0380(5) Uani 1 1 d .
C16' C -0.1274(4) 0.01717(18) 0.86034(15) 0.0368(5) Uani 1 1 d .
C17' C -0.1072(4) 0.10454(18) 0.89726(13) 0.0343(5) Uani 1 1 d .
C18' C 0.0856(4) 0.17223(17) 0.86920(12) 0.0286(4) Uani 1 1 d .
N1' N 0.6702(3) 0.37828(13) 0.67316(9) 0.0230(3) Uani 1 1 d .
H1A' H 0.8087 0.3965 0.6864 0.031 Uiso 1 1 calc R
O1' O 0.7727(3) 0.24056(12) 0.50091(9) 0.0356(3) Uani 1 1 d .
O2' O 1.0267(3) 0.22573(14) 0.60568(10) 0.0491(4) Uani 1 1 d .
O3' O 0.5378(2) 0.37895(10) 0.82398(7) 0.0244(3) Uani 1 1 d .
O4' O 0.4654(2) 0.21268(11) 0.77604(8) 0.0277(3) Uani 1 1 d .
O5' O 0.1799(2) 0.40410(11) 0.72031(8) 0.0241(3) Uani 1 1 d .
F1' F 0.4064(2) 0.04303(10) 0.70446(8) 0.0434(3) Uani 1 1 d .
F2' F 0.0215(3) -0.08752(11) 0.75781(10) 0.0563(4) Uani 1 1 d .
F3' F -0.3151(3) -0.04911(11) 0.88824(10) 0.0566(4) Uani 1 1 d .
F4' F -0.2765(2) 0.12512(12) 0.96046(8) 0.0485(3) Uani 1 1 d .
F5' F 0.1046(2) 0.25603(10) 0.90742(7) 0.0375(3) Uani 1 1 d .
P1' P 0.44062(7) 0.35221(4) 0.74449(3) 0.01966(10) Uani 1 1 d .

loop_
_atom_site_aniso_label
_atom_site_aniso_U_11
_atom_site_aniso_U_22
_atom_site_aniso_U_33
_atom_site_aniso_U_23
_atom_site_aniso_U_13
_atom_site_aniso_U_12
C1 0.0221(9) 0.0308(10) 0.0328(10) -0.0115(8) -0.0022(8) -0.0012(8)
C2 0.0472(13) 0.0377(12) 0.0398(12) -0.0079(10) 0.0020(10) -0.0095(10)
C3 0.0246(10) 0.0324(11) 0.0355(11) -0.0126(9) -0.0034(8) -0.0024(9)
C4 0.0399(12) 0.0539(14) 0.0357(11) -0.0255(10) -0.0018(9) -0.0053(10)
C5 0.0545(18) 0.191(4) 0.0506(17) -0.054(2) 0.0163(13) -0.047(2)
C6 0.156(4) 0.069(2) 0.094(3) -0.041(2) -0.026(3) -0.024(2)
C7 0.0233(9) 0.0253(10) 0.0261(9) -0.0103(8) 0.0002(7) 0.0003(8)
C8 0.0237(10) 0.0317(11) 0.0332(10) -0.0139(8) -0.0010(8) -0.0029(8)
C9 0.0302(11) 0.0364(11) 0.0315(10) -0.0079(9) 0.0051(8) -0.0073(9)
C10 0.0357(11) 0.0442(12) 0.0262(10) -0.0129(9) -0.0001(8) 0.0014(9)
C11 0.0330(11) 0.0533(14) 0.0400(12) -0.0243(11) -0.0062(9) -0.0069(10)
C12 0.0296(11) 0.0418(12) 0.0379(11) -0.0175(10) 0.0039(8) -0.0105(9)
C13 0.0260(10) 0.0335(11) 0.0219(9) 0.0001(8) -0.0033(7) -0.0010(8)
C14 0.0384(11) 0.0300(11) 0.0237(10) -0.0031(8) -0.0047(8) 0.0026(9)
C15 0.0370(11) 0.0419(12) 0.0217(9) -0.0004(9) 0.0017(8) 0.0074(9)
C16 0.0288(11) 0.0446(13) 0.0283(10) 0.0101(9) 0.0009(8) -0.0058(9)
C17 0.0433(13) 0.0392(13) 0.0386(12) -0.0030(10) -0.0066(10) -0.0142(10)
C18 0.0386(12) 0.0395(12) 0.0267(10) -0.0098(9) 0.0002(9) -0.0044(10)
N1 0.0156(7) 0.0329(9) 0.0348(8) -0.0133(7) 0.0011(6) -0.0024(6)
O1 0.0412(8) 0.0400(8) 0.0352(8) -0.0171(7) -0.0027(6) 0.0059(7)
O2 0.0716(12) 0.0657(12) 0.0528(10) -0.0304(9) -0.0344(9) 0.0338(10)
O3 0.0237(7) 0.0276(7) 0.0281(7) -0.0071(5) 0.0013(5) -0.0013(5)
O4 0.0263(7) 0.0439(8) 0.0256(7) -0.0028(6) -0.0043(5) -0.0065(6)
O5 0.0191(7) 0.0321(7) 0.0250(6) -0.0068(6) 0.0001(5) -0.0058(5)
F1 0.0613(9) 0.0466(8) 0.0410(7) -0.0196(6) -0.0018(6) -0.0091(6)
F2 0.0588(9) 0.0651(9) 0.0328(7) -0.0096(6) 0.0147(6) 0.0077(7)
F3 0.0389(7) 0.0720(10) 0.0470(8) 0.0133(7) 0.0052(6) -0.0168(7)
F4 0.0761(11) 0.0632(10) 0.0635(9) -0.0159(8) 0.0009(8) -0.0402(8)
F5 0.0627(9) 0.0658(9) 0.0438(7) -0.0308(7) 0.0157(6) -0.0234(7)
P1 0.0188(2) 0.0286(3) 0.0224(2) -0.0071(2) -0.00101(18) -0.00329(19)
C1' 0.0236(9) 0.0259(9) 0.0203(9) -0.0090(7) -0.0012(7) -0.0028(7)
C2' 0.0508(13) 0.0303(11) 0.0299(10) -0.0066(9) 0.0040(9) -0.0022(10)
C3' 0.0289(10) 0.0287(10) 0.0295(10) -0.0117(8) -0.0001(8) -0.0042(8)
C4' 0.0438(13) 0.0468(13) 0.0567(14) -0.0375(12) 0.0063(11) -0.0028(11)
C5' 0.0755(19) 0.0359(13) 0.0806(18) -0.0323(13) 0.0006(15) 0.0015(13)
C6' 0.108(3) 0.074(2) 0.0597(17) -0.0486(16) 0.0090(16) -0.0180(18)
C7' 0.0227(9) 0.0270(9) 0.0209(9) -0.0096(7) -0.0035(7) -0.0031(7)
C8' 0.0235(10) 0.0339(11) 0.0285(9) -0.0123(8) 0.0019(8) -0.0051(8)
C9' 0.0324(11) 0.0312(11) 0.0385(11) -0.0111(9) -0.0015(9) -0.0120(9)
C10' 0.0376(12) 0.0317(11) 0.0445(12) -0.0199(9) -0.0050(9) -0.0025(9)
C11' 0.0298(11) 0.0499(14) 0.0458(12) -0.0301(11) 0.0074(9) -0.0054(10)
C12' 0.0275(10) 0.0416(12) 0.0347(11) -0.0180(9) 0.0068(8) -0.0119(9)
C13' 0.0243(9) 0.0186(9) 0.0308(10) -0.0007(7) -0.0064(8) -0.0028(7)
C14' 0.0326(11) 0.0233(10) 0.0361(11) -0.0061(9) -0.0078(9) 0.0018(8)
C15' 0.0423(12) 0.0161(9) 0.0566(14) -0.0035(9) -0.0221(11) -0.0037(9)
C16' 0.0302(11) 0.0239(10) 0.0507(13) 0.0077(9) -0.0147(10) -0.0080(9)
C17' 0.0317(11) 0.0292(11) 0.0346(11) 0.0064(9) -0.0046(9) -0.0052(9)
C18' 0.0336(11) 0.0246(10) 0.0278(10) -0.0041(8) -0.0064(8) -0.0058(8)
N1' 0.0182(7) 0.0286(8) 0.0253(8) -0.0106(6) -0.0018(6) -0.0056(6)
O1' 0.0426(8) 0.0342(8) 0.0370(8) -0.0218(6) -0.0042(6) -0.0032(6)
O2' 0.0442(9) 0.0516(10) 0.0570(10) -0.0333(8) -0.0193(8) 0.0187(8)
O3' 0.0266(6) 0.0240(7) 0.0244(6) -0.0084(5) -0.0025(5) -0.0039(5)
O4' 0.0225(7) 0.0217(6) 0.0381(7) -0.0080(5) 0.0009(5) -0.0018(5)
O5' 0.0205(6) 0.0248(7) 0.0291(7) -0.0093(5) -0.0016(5) -0.0050(5)
F1' 0.0490(8) 0.0348(7) 0.0495(7) -0.0208(6) -0.0024(6) 0.0007(6)
F2' 0.0640(9) 0.0305(7) 0.0839(10) -0.0211(7) -0.0237(8) -0.0106(6)
F3' 0.0419(8) 0.0388(7) 0.0839(10) 0.0077(7) -0.0131(7) -0.0215(6)
F4' 0.0385(7) 0.0533(8) 0.0447(7) 0.0013(6) 0.0111(6) -0.0117(6)
F5' 0.0429(7) 0.0368(7) 0.0369(6) -0.0152(5) 0.0051(5) -0.0124(5)
P1' 0.0184(2) 0.0194(2) 0.0224(2) -0.00710(18) -0.00075(17) -0.00316(17)

loop_
_atom_type_symbol
_atom_type_description
_atom_type_scat_dispersion_real
_atom_type_scat_dispersion_imag
_atom_type_scat_source
C C 0.0033 0.0016 'International Tables Vol C Tables 4.2.6.8 and 6.1.1.4'
H H 0.0000 0.0000 'International Tables Vol C Tables 4.2.6.8 and 6.1.1.4'
N N 0.0061 0.0033 'International Tables Vol C Tables 4.2.6.8 and 6.1.1.4'
O O 0.0106 0.0060 'International Tables Vol C Tables 4.2.6.8 and 6.1.1.4'
F F 0.0171 0.0103 'International Tables Vol C Tables 4.2.6.8 and 6.1.1.4'
P P 0.1023 0.0942 'International Tables Vol C Tables 4.2.6.8 and 6.1.1.4'

loop_
_geom_angle_atom_site_label_1
_geom_angle_atom_site_label_2
_geom_angle_atom_site_label_3
_geom_angle
N1 C1 C3 111.71(15)
N1 C1 C2 110.05(16)
C3 C1 C2 109.34(16)
O2 C3 O1 124.88(19)
O2 C3 C1 125.12(19)
O1 C3 C1 110.00(16)
O1 C4 C6 107.1(2)
O1 C4 C5 106.77(18)
C6 C4 C5 115.2(3)
C8 C7 C12 122.16(18)
C8 C7 O3 119.54(16)
C12 C7 O3 118.26(17)
C7 C8 C9 118.48(18)
C8 C9 C10 120.58(19)
C11 C10 C9 119.75(18)
C10 C11 C12 120.28(19)
C7 C12 C11 118.74(19)
C18 C13 O4 122.15(18)
C18 C13 C14 118.73(18)
O4 C13 C14 119.04(18)
F1 C14 C15 120.00(18)
F1 C14 C13 119.51(18)
C15 C14 C13 120.44(19)
F2 C15 C14 120.3(2)
F2 C15 C16 119.22(19)
C14 C15 C16 120.47(19)
F3 C16 C15 120.6(2)
F3 C16 C17 119.4(2)
C15 C16 C17 119.98(19)
F4 C17 C16 120.6(2)
F4 C17 C18 120.0(2)
C16 C17 C18 119.3(2)
F5 C18 C13 119.67(18)
F5 C18 C17 119.27(19)
C13 C18 C17 121.06(19)
C1 N1 P1 123.23(12)
C3 O1 C4 119.21(16)
C7 O3 P1 119.42(11)
C13 O4 P1 122.00(11)
O5 P1 O3 117.63(7)
O5 P1 O4 111.37(7)
O3 P1 O4 98.48(7)
O5 P1 N1 115.29(8)
O3 P1 N1 104.47(8)
O4 P1 N1 107.96(8)
N1' C1' C3' 109.95(14)
N1' C1' C2' 110.29(15)
C3' C1' C2' 109.25(16)
O2' C3' O1' 124.75(18)
O2' C3' C1' 124.28(17)
O1' C3' C1' 110.90(16)
O1' C4' C6' 106.0(2)
O1' C4' C5' 107.97(19)
C6' C4' C5' 113.6(2)
C8' C7' C12' 122.11(18)
C8' C7' O3' 119.66(16)
C12' C7' O3' 118.12(16)
C7' C8' C9' 118.39(18)
C10' C9' C8' 120.63(18)
C11' C10' C9' 119.62(19)
C10' C11' C12' 120.41(19)
C7' C12' C11' 118.83(18)
O4' C13' C18' 123.70(17)
O4' C13' C14' 117.71(17)
C18' C13' C14' 118.38(18)
F1' C14' C15' 119.85(19)
F1' C14' C13' 119.41(18)
C15' C14' C13' 120.7(2)
F2' C15' C16' 120.24(19)
F2' C15' C14' 119.9(2)
C16' C15' C14' 119.9(2)
F3' C16' C17' 119.9(2)
F3' C16' C15' 119.9(2)
C17' C16' C15' 120.1(2)
F4' C17' C16' 120.10(19)
F4' C17' C18' 119.8(2)
C16' C17' C18' 120.1(2)
F5' C18' C17' 119.06(18)
F5' C18' C13' 120.21(17)
C17' C18' C13' 120.73(19)
C1' N1' P1' 122.20(12)
C3' O1' C4' 117.18(16)
C7' O3' P1' 121.25(10)
C13' O4' P1' 123.87(11)
O5' P1' O3' 117.76(7)
O5' P1' N1' 116.54(8)
O3' P1' N1' 103.89(7)
O5' P1' O4' 111.33(7)
O3' P1' O4' 99.45(7)
N1' P1' O4' 105.96(7)

loop_
_geom_bond_atom_site_label_1
_geom_bond_atom_site_label_2
_geom_bond_distance
C1 N1 1.462(3)
C1 C3 1.518(3)
C1 C2 1.522(3)
C3 O2 1.197(3)
C3 O1 1.324(2)
C4 O1 1.461(2)
C4 C6 1.483(4)
C4 C5 1.492(4)
C7 C8 1.369(3)
C7 C12 1.379(3)
C7 O3 1.418(2)
C8 C9 1.381(3)
C9 C10 1.387(3)
C10 C11 1.377(3)
C11 C12 1.382(3)
C13 C18 1.374(3)
C13 O4 1.378(2)
C13 C14 1.386(3)
C14 F1 1.332(2)
C14 C15 1.362(3)
C15 F2 1.344(2)
C15 C16 1.373(3)
C16 F3 1.335(2)
C16 C17 1.377(3)
C17 F4 1.333(3)
C17 C18 1.377(3)
C18 F5 1.342(2)
N1 P1 1.6083(16)
O3 P1 1.5807(13)
O4 P1 1.6066(13)
O5 P1 1.4590(13)
C1' N1' 1.466(2)
C1' C3' 1.514(3)
C1' C2' 1.519(3)
C3' O2' 1.199(2)
C3' O1' 1.331(2)
C4' O1' 1.470(3)
C4' C6' 1.503(4)
C4' C5' 1.505(4)
C7' C8' 1.371(3)
C7' C12' 1.376(3)
C7' O3' 1.415(2)
C8' C9' 1.385(3)
C9' C10' 1.383(3)
C10' C11' 1.379(3)
C11' C12' 1.380(3)
C13' O4' 1.370(2)
C13' C18' 1.379(3)
C13' C14' 1.389(3)
C14' F1' 1.336(2)
C14' C15' 1.374(3)
C15' F2' 1.343(2)
C15' C16' 1.370(3)
C16' F3' 1.344(2)
C16' C17' 1.368(3)
C17' F4' 1.341(3)
C17' C18' 1.377(3)
C18' F5' 1.342(2)
N1' P1' 1.6037(15)
O3' P1' 1.5768(12)
O4' P1' 1.6132(13)
O5' P1' 1.4588(13)

loop_
_geom_hbond_atom_site_label_D
_geom_hbond_atom_site_label_H
_geom_hbond_atom_site_label_A
_geom_hbond_distance_DH
_geom_hbond_distance_HA
_geom_hbond_distance_DA
_geom_hbond_angle_DHA
_geom_hbond_site_symmetry_A
N1 H1A O5 0.86 2.06 2.9092(19) 168.3 1_455
N1' H1A' O5' 0.86 2.11 2.9567(19) 167.9 1_655
